data_7038654
loop_
_publ_author_name
'Kim, Yonghwi'
'Haldar, Ritesh'
'Kim, Hyunuk'
'Koo, Jaehyoung'
'Kim, Kimoon'

_publ_section_title
;
 The guest-dependent thermal response of the flexible MOF
 Zn2(BDC)2(DABCO).
;
_journal_issue 10
_journal_name_full 'Dalton transactions (Cambridge, England : 2003)'
_journal_page_first 4187
_journal_page_last 4192
_journal_paper_doi 10.1039/c5dt03710g
_journal_volume 45
_journal_year 2016
_chemical_formula_sum 'C34 H48 N6 O12 Zn2'
_chemical_formula_weight 863.52
_chemical_name_common '[Zn2(BDC)2(DABCO)],4DMF'
_chemical_name_systematic
; 
 ? 
;
_space_group_crystal_system tetragonal
_space_group_IT_number 130
_space_group_name_Hall '-P 4a 2ac'
_space_group_name_H-M_alt 'P 4/n c c'
_symmetry_space_group_name_Hall '-P 4a 2ac'
_symmetry_space_group_name_H-M 'P 4/n c c :2'
_atom_sites_solution_hydrogens geom
_audit_creation_method SHELXL-2014
_audit_update_record
;
2015-10-14 deposited with the CCDC.
2015-10-15 downloaded from the CCDC.
;
_cell_angle_alpha 90
_cell_angle_beta 90
_cell_angle_gamma 90
_cell_formula_units_Z 4
_cell_length_a 14.8920(4)
_cell_length_b 14.8920(4)
_cell_length_c 19.1557(6)
_cell_measurement_reflns_used 8439
_cell_measurement_temperature 100(2)
_cell_measurement_theta_max 40.26
_cell_measurement_theta_min 2.53
_cell_volume 4248.2(2)
_computing_cell_refinement 'Bruker SAINT'
_computing_data_collection 'Bruker APEX2'
_computing_data_reduction 'Bruker SAINT'
_computing_molecular_graphics 'Bruker SHELXTL'
_computing_publication_material 'Bruker SHELXTL'
_computing_structure_refinement 'SHELXL-2014 (Sheldrick, 2014)'
_computing_structure_solution 'SHELXS-97 (Sheldrick 2008)'
_diffrn_ambient_temperature 100(2)
_diffrn_measured_fraction_theta_full 0.998
_diffrn_measured_fraction_theta_max 0.999
_diffrn_measurement_device_type 'Bruker APEX-II CCD'
_diffrn_measurement_method '\f and \w scans'
_diffrn_radiation_type MoK\a
_diffrn_radiation_wavelength 0.71073
_diffrn_reflns_av_R_equivalents 0.0381
_diffrn_reflns_av_unetI/netI 0.0261
_diffrn_reflns_laue_measured_fraction_full 0.998
_diffrn_reflns_laue_measured_fraction_max 0.999
_diffrn_reflns_limit_h_max 21
_diffrn_reflns_limit_h_min -14
_diffrn_reflns_limit_k_max 16
_diffrn_reflns_limit_k_min -21
_diffrn_reflns_limit_l_max 25
_diffrn_reflns_limit_l_min -27
_diffrn_reflns_number 22730
_diffrn_reflns_point_group_measured_fraction_full 0.998
_diffrn_reflns_point_group_measured_fraction_max 0.999
_diffrn_reflns_theta_full 25.242
_diffrn_reflns_theta_max 30.506
_diffrn_reflns_theta_min 2.528
_exptl_absorpt_coefficient_mu 1.191
_exptl_absorpt_correction_T_max 0.7482
_exptl_absorpt_correction_T_min 0.6073
_exptl_absorpt_correction_type multi-scan
_exptl_absorpt_process_details SADABS
_exptl_crystal_colour colorless
_exptl_crystal_density_diffrn 1.350
_exptl_crystal_description block
_exptl_crystal_F_000 1800
_exptl_crystal_size_max 0.220
_exptl_crystal_size_mid 0.200
_exptl_crystal_size_min 0.160
_refine_diff_density_max 1.072
_refine_diff_density_min -0.738
_refine_diff_density_rms 0.112
_refine_ls_extinction_method none
_refine_ls_goodness_of_fit_ref 1.100
_refine_ls_hydrogen_treatment constr
_refine_ls_matrix_type full
_refine_ls_number_parameters 148
_refine_ls_number_reflns 3259
_refine_ls_number_restraints 0
_refine_ls_restrained_S_all 1.100
_refine_ls_R_factor_all 0.0768
_refine_ls_R_factor_gt 0.0567
_refine_ls_shift/su_max 0.000
_refine_ls_shift/su_mean 0.000
_refine_ls_structure_factor_coef Fsqd
_refine_ls_weighting_details 'w=1/[\s^2^(Fo^2^)+(0.0699P)^2^+15.1201P] where P=(Fo^2^+2Fc^2^)/3'
_refine_ls_weighting_scheme calc
_refine_ls_wR_factor_gt 0.1563
_refine_ls_wR_factor_ref 0.1687
_reflns_Friedel_coverage 0.000
_reflns_number_gt 2438
_reflns_number_total 3259
_reflns_threshold_expression 'I > 2\s(I)'
_cod_data_source_file c5dt03710g2.cif
_cod_data_source_block DMOF-DMF-100K
_cod_original_cell_volume 4248.2(3)
_cod_database_code 7038654
_shelx_space_group_comment
; 
The symmetry employed for this shelxl refinement is uniquely defined 
by the following loop, which should always be used as a source of 
symmetry information in preference to the above space-group names. 
They are only intended as comments. 
;
_shelx_estimated_absorpt_t_min 0.780
_shelx_estimated_absorpt_t_max 0.832
_shelxl_version_number 2014-3

loop_
_space_group_symop_operation_xyz
'x, y, z'
'-x+1/2, -y+1/2, z'
'-y+1/2, x, z'
'y, -x+1/2, z'
'-x, y+1/2, -z+1/2'
'x+1/2, -y, -z+1/2'
'y+1/2, x+1/2, -z+1/2'
'-y, -x, -z+1/2'
'-x, -y, -z'
'x-1/2, y-1/2, -z'
'y-1/2, -x, -z'
'-y, x-1/2, -z'
'x, -y-1/2, z-1/2'
'-x-1/2, y, z-1/2'
'-y-1/2, -x-1/2, z-1/2'
'y, x, z-1/2'

loop_
_atom_site_label
_atom_site_type_symbol
_atom_site_fract_x
_atom_site_fract_y
_atom_site_fract_z
_atom_site_U_iso_or_equiv
_atom_site_adp_type
_atom_site_occupancy
_atom_site_site_symmetry_order
_atom_site_calc_flag
_atom_site_refinement_flags_posn
_atom_site_refinement_flags_adp
_atom_site_refinement_flags_occupancy
Zn1 Zn 0.2500 0.2500 0.33862(3) 0.00900(16) Uani 1 4 d S T P
Zn2 Zn 0.2500 0.2500 0.18556(3) 0.01067(17) Uani 1 4 d S T P
O1 O 0.13298(15) 0.18302(15) 0.31971(11) 0.0169(4) Uani 1 1 d . . .
O2 O 0.11980(15) 0.21753(15) 0.20582(11) 0.0164(4) Uani 1 1 d . . .
N1 N 0.2500 0.2500 0.4453(2) 0.0102(8) Uani 1 4 d S T P
N2 N 0.2500 0.2500 0.0789(2) 0.0111(8) Uani 1 4 d S T P
C1 C 0.0954(2) 0.1774(2) 0.26092(15) 0.0146(5) Uani 1 1 d . . .
C2 C 0.01647(19) 0.1152(2) 0.25550(15) 0.0144(5) Uani 1 1 d . . .
C3 C -0.0219(2) 0.0789(2) 0.31551(15) 0.0187(6) Uani 1 1 d . . .
H3 H -0.0026 0.0986 0.3602 0.022 Uiso 1 1 calc R U .
C4 C -0.0139(2) 0.0882(2) 0.19005(15) 0.0187(6) Uani 1 1 d . . .
H4 H 0.0099 0.1153 0.1491 0.022 Uiso 1 1 calc R U .
C5 C 0.2003(19) 0.1723(15) 0.4713(5) 0.049(5) Uani 0.375 1 d . . P
H5A H 0.2292 0.1164 0.4547 0.059 Uiso 0.375 1 calc R U P
H5B H 0.1381 0.1738 0.4531 0.059 Uiso 0.375 1 calc R U P
C6 C 0.1640(10) 0.232(3) 0.4734(6) 0.071(8) Uani 0.375 1 d . . P
H6A H 0.1446 0.1713 0.4585 0.085 Uiso 0.375 1 calc R U P
H6B H 0.1204 0.2758 0.4545 0.085 Uiso 0.375 1 calc R U P
C7 C 0.1731(18) 0.198(2) 0.0509(6) 0.052(5) Uani 0.375 1 d . . P
H7A H 0.1164 0.2244 0.0688 0.062 Uiso 0.375 1 calc R U P
H7B H 0.1770 0.1355 0.0672 0.062 Uiso 0.375 1 calc R U P
C8 C 0.1626(12) 0.263(3) 0.0518(6) 0.072(8) Uani 0.375 1 d . . P
H8A H 0.1375 0.3199 0.0708 0.087 Uiso 0.375 1 calc R U P
H8B H 0.1233 0.2133 0.0667 0.087 Uiso 0.375 1 calc R U P
O1S O 0.0110(5) -0.1290(6) 0.4912(4) 0.139(3) Uani 1 1 d . . .
N1S N 0.1119(3) -0.1108(3) 0.4059(3) 0.0636(13) Uani 1 1 d . . .
C1S C 0.0728(6) -0.0877(6) 0.4631(4) 0.097(3) Uani 1 1 d . . .
H1S H 0.0933 -0.0345 0.4854 0.117 Uiso 1 1 calc R U .
C2S C 0.0716(7) -0.1804(8) 0.3642(9) 0.199(8) Uani 1 1 d . . .
H2S1 H 0.1084 -0.1908 0.3225 0.298 Uiso 1 1 calc R U .
H2S2 H 0.0679 -0.2358 0.3915 0.298 Uiso 1 1 calc R U .
H2S3 H 0.0111 -0.1618 0.3500 0.298 Uiso 1 1 calc R U .
C3S C 0.1810(6) -0.0604(5) 0.3705(5) 0.097(3) Uani 1 1 d . . .
H3S1 H 0.1994 -0.0926 0.3282 0.146 Uiso 1 1 calc R U .
H3S2 H 0.1577 -0.0011 0.3577 0.146 Uiso 1 1 calc R U .
H3S3 H 0.2329 -0.0533 0.4015 0.146 Uiso 1 1 calc R U .

loop_
_atom_site_aniso_label
_atom_site_aniso_U_11
_atom_site_aniso_U_22
_atom_site_aniso_U_33
_atom_site_aniso_U_23
_atom_site_aniso_U_13
_atom_site_aniso_U_12
Zn1 0.0115(2) 0.0115(2) 0.0039(3) 0.000 0.000 0.000
Zn2 0.0142(2) 0.0142(2) 0.0036(3) 0.000 0.000 0.000
O1 0.0166(10) 0.0218(11) 0.0123(9) -0.0013(8) -0.0014(8) -0.0041(8)
O2 0.0155(10) 0.0197(10) 0.0142(10) 0.0004(8) -0.0020(8) -0.0014(8)
N1 0.0104(12) 0.0104(12) 0.010(2) 0.000 0.000 0.000
N2 0.0140(13) 0.0140(13) 0.0053(18) 0.000 0.000 0.000
C1 0.0140(12) 0.0164(13) 0.0134(13) -0.0032(10) -0.0012(10) -0.0003(10)
C2 0.0154(13) 0.0168(13) 0.0110(12) -0.0020(10) -0.0028(10) -0.0027(10)
C3 0.0229(15) 0.0229(15) 0.0102(13) -0.0048(11) -0.0006(11) -0.0059(12)
C4 0.0219(15) 0.0230(15) 0.0112(12) 0.0030(11) -0.0021(11) -0.0065(12)
C5 0.089(12) 0.054(10) 0.004(4) -0.011(7) 0.008(9) -0.060(10)
C6 0.014(5) 0.19(3) 0.009(5) -0.027(15) 0.007(5) -0.036(10)
C7 0.061(10) 0.087(14) 0.007(5) -0.004(11) 0.005(10) -0.061(10)
C8 0.022(6) 0.19(3) 0.006(5) 0.008(18) -0.001(6) 0.053(12)
O1S 0.122(5) 0.189(8) 0.107(5) 0.020(5) 0.050(4) -0.057(5)
N1S 0.055(3) 0.054(3) 0.082(3) -0.009(3) 0.017(3) -0.021(2)
C1S 0.109(6) 0.115(7) 0.067(4) -0.020(5) 0.026(5) -0.046(6)
C2S 0.079(6) 0.152(10) 0.37(2) -0.154(13) 0.038(10) -0.047(7)
C3S 0.097(6) 0.079(5) 0.116(7) 0.006(5) 0.056(5) -0.014(4)

loop_
_atom_type_symbol
_atom_type_description
_atom_type_scat_dispersion_real
_atom_type_scat_dispersion_imag
_atom_type_scat_source
C C 0.0033 0.0016 'International Tables Vol C Tables 4.2.6.8 and 6.1.1.4'
H H 0.0000 0.0000 'International Tables Vol C Tables 4.2.6.8 and 6.1.1.4'
N N 0.0061 0.0033 'International Tables Vol C Tables 4.2.6.8 and 6.1.1.4'
O O 0.0106 0.0060 'International Tables Vol C Tables 4.2.6.8 and 6.1.1.4'
Zn Zn 0.2839 1.4301 'International Tables Vol C Tables 4.2.6.8 and 6.1.1.4'

loop_
_geom_angle_atom_site_label_1
_geom_angle_atom_site_label_2
_geom_angle_atom_site_label_3
_geom_angle
_geom_angle_site_symmetry_1
_geom_angle_site_symmetry_3
O1 Zn1 O1 159.55(12) . 2
O1 Zn1 O1 88.19(2) . 3
O1 Zn1 O1 88.19(2) 2 3
O1 Zn1 O1 88.19(2) . 4
O1 Zn1 O1 88.19(2) 2 4
O1 Zn1 O1 159.55(12) 3 4
O1 Zn1 N1 100.23(6) . .
O1 Zn1 N1 100.23(6) 2 .
O1 Zn1 N1 100.23(6) 3 .
O1 Zn1 N1 100.23(6) 4 .
O1 Zn1 Zn2 79.77(6) . .
O1 Zn1 Zn2 79.77(6) 2 .
O1 Zn1 Zn2 79.77(6) 3 .
O1 Zn1 Zn2 79.77(6) 4 .
N1 Zn1 Zn2 180.0 . .
O2 Zn2 O2 158.02(12) . 2
O2 Zn2 O2 87.92(2) . 4
O2 Zn2 O2 87.92(2) 2 4
O2 Zn2 O2 87.92(2) . 3
O2 Zn2 O2 87.92(2) 2 3
O2 Zn2 O2 158.02(12) 4 3
O2 Zn2 N2 100.99(6) . .
O2 Zn2 N2 100.99(6) 2 .
O2 Zn2 N2 100.99(6) 4 .
O2 Zn2 N2 100.99(6) 3 .
O2 Zn2 Zn1 79.01(6) . .
O2 Zn2 Zn1 79.01(6) 2 .
O2 Zn2 Zn1 79.01(6) 4 .
O2 Zn2 Zn1 79.01(6) 3 .
N2 Zn2 Zn1 180.0 . .
C1 O1 Zn1 124.8(2) . .
C1 O2 Zn2 122.99(19) . .
C6 N1 C6 81.6(4) 2 4
C6 N1 C6 135.2(10) 2 .
C6 N1 C6 81.6(4) 4 .
C6 N1 C6 81.6(4) 2 3
C6 N1 C6 135.2(10) 4 3
C6 N1 C6 81.6(4) . 3
C6 N1 C5 42.3(11) 2 2
C6 N1 C5 41.4(11) 4 2
C6 N1 C5 118.6(9) . 2
C6 N1 C5 119.3(9) 3 2
C6 N1 C5 118.6(9) 2 .
C6 N1 C5 119.3(9) 4 .
C6 N1 C5 42.4(11) . .
C6 N1 C5 41.4(11) 3 .
C5 N1 C5 140.1(8) 2 .
C6 N1 C5 41.4(11) 2 3
C6 N1 C5 118.6(9) 4 3
C6 N1 C5 119.3(9) . 3
C6 N1 C5 42.4(11) 3 3
C5 N1 C5 83.3(3) 2 3
C5 N1 C5 83.3(3) . 3
C6 N1 C5 119.3(9) 2 4
C6 N1 C5 42.4(11) 4 4
C6 N1 C5 41.4(11) . 4
C6 N1 C5 118.6(9) 3 4
C5 N1 C5 83.3(3) 2 4
C5 N1 C5 83.3(3) . 4
C5 N1 C5 140.1(8) 3 4
C6 N1 Zn1 112.4(5) 2 .
C6 N1 Zn1 112.4(5) 4 .
C6 N1 Zn1 112.4(5) . .
C6 N1 Zn1 112.4(5) 3 .
C5 N1 Zn1 110.0(4) 2 .
C5 N1 Zn1 110.0(4) . .
C5 N1 Zn1 110.0(4) 3 .
C5 N1 Zn1 110.0(4) 4 .
C8 N2 C8 82.3(3) 2 3
C8 N2 C8 137.0(10) 2 .
C8 N2 C8 82.3(3) 3 .
C8 N2 C8 82.3(3) 2 4
C8 N2 C8 137.0(10) 3 4
C8 N2 C8 82.3(3) . 4
C8 N2 C7 120.4(9) 2 .
C8 N2 C7 44.0(10) 3 .
C8 N2 C7 39.5(10) . .
C8 N2 C7 116.9(8) 4 .
C8 N2 C7 44.0(10) 2 3
C8 N2 C7 39.5(10) 3 3
C8 N2 C7 116.9(8) . 3
C8 N2 C7 120.4(9) 4 3
C7 N2 C7 82.4(3) . 3
C8 N2 C7 116.9(8) 2 4
C8 N2 C7 120.4(9) 3 4
C8 N2 C7 44.0(10) . 4
C8 N2 C7 39.5(10) 4 4
C7 N2 C7 82.4(3) . 4
C7 N2 C7 137.5(9) 3 4
C8 N2 C7 39.5(10) 2 2
C8 N2 C7 116.9(8) 3 2
C8 N2 C7 120.4(9) . 2
C8 N2 C7 44.0(10) 4 2
C7 N2 C7 137.5(9) . 2
C7 N2 C7 82.4(3) 3 2
C7 N2 C7 82.4(3) 4 2
C8 N2 Zn2 111.5(5) 2 .
C8 N2 Zn2 111.5(5) 3 .
C8 N2 Zn2 111.5(5) . .
C8 N2 Zn2 111.5(5) 4 .
C7 N2 Zn2 111.3(4) . .
C7 N2 Zn2 111.3(4) 3 .
C7 N2 Zn2 111.3(4) 4 .
C7 N2 Zn2 111.3(4) 2 .
O1 C1 O2 125.9(3) . .
O1 C1 C2 116.8(3) . .
O2 C1 C2 117.3(3) . .
C4 C2 C3 119.9(3) . .
C4 C2 C1 119.7(3) . .
C3 C2 C1 120.3(3) . .
C4 C3 C2 120.0(3) 8 .
C3 C4 C2 120.1(3) 8 .
N1 C5 C7 110.1(8) . 16_556
N1 C6 C8 112.6(9) . 13_566
N2 C7 C5 111.1(8) . 16
N2 C8 C6 111.2(10) . 13_565
C1S N1S C2S 118.4(7) . .
C1S N1S C3S 125.7(6) . .
C2S N1S C3S 114.2(8) . .
O1S C1S N1S 125.2(8) . .

loop_
_geom_bond_atom_site_label_1
_geom_bond_atom_site_label_2
_geom_bond_distance
_geom_bond_site_symmetry_2
Zn1 O1 2.040(2) .
Zn1 O1 2.040(2) 2
Zn1 O1 2.040(2) 3
Zn1 O1 2.040(2) 4
Zn1 N1 2.043(5) .
Zn1 Zn2 2.9320(8) .
Zn2 O2 2.036(2) .
Zn2 O2 2.036(2) 2
Zn2 O2 2.036(2) 4
Zn2 O2 2.036(2) 3
Zn2 N2 2.043(5) .
O1 C1 1.260(3) .
O2 C1 1.266(4) .
N1 C6 1.416(11) 2
N1 C6 1.416(11) 4
N1 C6 1.416(11) .
N1 C6 1.416(11) 3
N1 C5 1.461(11) 2
N1 C5 1.461(11) .
N1 C5 1.461(11) 3
N1 C5 1.461(11) 4
N2 C8 1.415(13) 2
N2 C8 1.415(13) 3
N2 C8 1.415(13) .
N2 C8 1.415(13) 4
N2 C7 1.479(12) .
N2 C7 1.479(12) 3
N2 C7 1.479(12) 4
N2 C7 1.479(12) 2
C1 C2 1.500(4) .
C2 C4 1.392(4) .
C2 C3 1.393(4) .
C3 C4 1.387(4) 8
C4 C3 1.387(4) 8
C5 C7 1.525(16) 16_556
C6 C8 1.503(16) 13_566
C7 C5 1.525(16) 16
C8 C6 1.503(16) 13_565
O1S C1S 1.231(9) .
N1S C1S 1.288(9) .
N1S C2S 1.440(10) .
N1S C3S 1.443(8) .
